data_1554905
loop_
_publ_author_name
'Wu, Tuoqi'
'Senior, James'
'Bremner, Glen'
'Finden, Jeremy'
'Branda, Neil R.'

_publ_section_title
;
 Unusual structural changes as a result of weathering benzofuran-based
 diarylethenes in simulated sunlight
;
_journal_issue 12
_journal_name_full 'Organic Chemistry Frontiers'
_journal_page_first 1961
_journal_paper_doi 10.1039/C9QO00409B
_journal_volume 6
_journal_year 2019
_chemical_formula_sum 'C45 H42 F4 O7'
_chemical_formula_weight 770.78
_space_group_crystal_system monoclinic
_space_group_IT_number 15
_space_group_name_Hall '-C 2yc'
_space_group_name_H-M_alt 'C 1 2/c 1'
_atom_sites_solution_hydrogens geom
_audit_creation_method SHELXL-2016/6
_audit_update_record
;
2019-03-17 deposited with the CCDC.	2019-04-24 downloaded from the CCDC.
;
_cell_angle_alpha 90
_cell_angle_beta 93.450(3)
_cell_angle_gamma 90
_cell_formula_units_Z 8
_cell_length_a 15.1446(14)
_cell_length_b 24.455(2)
_cell_length_c 20.982(3)
_cell_measurement_reflns_used 6393
_cell_measurement_temperature 150(2)
_cell_measurement_theta_max 26.35
_cell_measurement_theta_min 2.45
_cell_volume 7756.8(15)
_computing_structure_refinement 'SHELXL-2016/6 (Sheldrick, 2016)'
_computing_structure_solution 'SHELXT 2014/5 (Sheldrick, 2014)'
_diffrn_ambient_temperature 150(2)
_diffrn_measured_fraction_theta_full 1.000
_diffrn_measured_fraction_theta_max 0.997
_diffrn_measurement_device_type 'Bruker APEX-II CCD'
_diffrn_measurement_method '\f and \w scans'
_diffrn_radiation_monochromator graphite
_diffrn_radiation_type MoK\a
_diffrn_radiation_wavelength 0.71073
_diffrn_reflns_av_R_equivalents 0.0275
_diffrn_reflns_av_unetI/netI 0.0258
_diffrn_reflns_Laue_measured_fraction_full 1.000
_diffrn_reflns_Laue_measured_fraction_max 0.997
_diffrn_reflns_limit_h_max 18
_diffrn_reflns_limit_h_min -16
_diffrn_reflns_limit_k_max 29
_diffrn_reflns_limit_k_min -29
_diffrn_reflns_limit_l_max 25
_diffrn_reflns_limit_l_min -25
_diffrn_reflns_number 27571
_diffrn_reflns_point_group_measured_fraction_full 1.000
_diffrn_reflns_point_group_measured_fraction_max 0.997
_diffrn_reflns_theta_full 25.242
_diffrn_reflns_theta_max 25.383
_diffrn_reflns_theta_min 1.584
_exptl_absorpt_coefficient_mu 0.101
_exptl_absorpt_correction_type none
_exptl_crystal_colour red-orange
_exptl_crystal_density_diffrn 1.320
_exptl_crystal_description block
_exptl_crystal_F_000 3232
_exptl_crystal_size_max 0.316
_exptl_crystal_size_mid 0.244
_exptl_crystal_size_min 0.142
_refine_diff_density_max 0.547
_refine_diff_density_min -0.488
_refine_diff_density_rms 0.047
_refine_ls_extinction_method none
_refine_ls_goodness_of_fit_ref 1.041
_refine_ls_hydrogen_treatment constr
_refine_ls_matrix_type full
_refine_ls_number_parameters 515
_refine_ls_number_reflns 7123
_refine_ls_number_restraints 0
_refine_ls_restrained_S_all 1.041
_refine_ls_R_factor_all 0.0658
_refine_ls_R_factor_gt 0.0493
_refine_ls_shift/su_max 0.000
_refine_ls_shift/su_mean 0.000
_refine_ls_structure_factor_coef Fsqd
_refine_ls_weighting_details 'w=1/[\s^2^(Fo^2^)+(0.0653P)^2^+10.2543P] where P=(Fo^2^+2Fc^2^)/3'
_refine_ls_weighting_scheme calc
_refine_ls_wR_factor_gt 0.1290
_refine_ls_wR_factor_ref 0.1405
_reflns_Friedel_coverage 0.000
_reflns_number_gt 5517
_reflns_number_total 7123
_reflns_threshold_expression 'I > 2\s(I)'
_cod_data_source_file c9qo00409b2.cif
_cod_data_source_block mo_TW_S164_BLU_D1_0ma_a
_cod_original_cell_volume 7756.9(15)
_cod_original_sg_symbol_H-M 'C 2/c'
_cod_database_code 1554905
_shelx_shelxl_version_number 2016/6
_shelx_space_group_comment
;
The symmetry employed for this shelxl refinement is uniquely defined
by the following loop, which should always be used as a source of
symmetry information in preference to the above space-group names.
They are only intended as comments.
;
_shelx_estimated_absorpt_t_min 0.969
_shelx_estimated_absorpt_t_max 0.986

loop_
_space_group_symop_operation_xyz
'x, y, z'
'-x, y, -z+1/2'
'x+1/2, y+1/2, z'
'-x+1/2, y+1/2, -z+1/2'
'-x, -y, -z'
'x, -y, z-1/2'
'-x+1/2, -y+1/2, -z'
'x+1/2, -y+1/2, z-1/2'

loop_
_atom_site_label
_atom_site_type_symbol
_atom_site_fract_x
_atom_site_fract_y
_atom_site_fract_z
_atom_site_U_iso_or_equiv
_atom_site_adp_type
_atom_site_occupancy
_atom_site_site_symmetry_order
_atom_site_calc_flag
_atom_site_refinement_flags_posn
_atom_site_refinement_flags_adp
O1 O 0.48007(11) 0.36326(7) 0.62767(7) 0.0430(4) Uani 1 1 d . .
F1 F 0.52471(12) 0.25319(6) 0.66016(7) 0.0608(4) Uani 1 1 d . .
C1 C 0.52453(17) 0.24037(9) 0.54685(11) 0.0407(6) Uani 1 1 d . .
O2 O 0.53062(10) 0.27529(6) 0.32104(7) 0.0379(4) Uani 1 1 d . .
F2 F 0.39794(11) 0.25066(6) 0.60622(8) 0.0614(4) Uani 1 1 d . .
C2 C 0.48381(16) 0.26644(10) 0.60379(10) 0.0397(5) Uani 1 1 d . .
F3 F 0.61121(11) 0.22844(7) 0.56383(7) 0.0620(5) Uani 1 1 d . .
O3 O 0.42532(9) 0.46406(6) 0.44709(7) 0.0314(3) Uani 1 1 d . .
C3 C 0.48447(14) 0.32745(9) 0.58873(10) 0.0324(5) Uani 1 1 d . .
C4 C 0.49111(13) 0.33159(8) 0.51857(9) 0.0288(4) Uani 1 1 d . .
F4 F 0.48623(14) 0.19286(6) 0.52924(8) 0.0745(6) Uani 1 1 d . .
O4 O 0.81287(10) 0.15841(7) 0.42233(8) 0.0420(4) Uani 1 1 d . .
O5 O 0.80472(12) 0.17662(8) 0.29621(8) 0.0516(5) Uani 1 1 d . .
C5 C 0.51500(13) 0.28251(8) 0.49441(9) 0.0271(4) Uani 1 1 d . .
C8 C 0.60476(15) 0.24603(9) 0.34085(10) 0.0332(5) Uani 1 1 d . .
C7 C 0.60932(14) 0.23921(8) 0.40663(10) 0.0294(4) Uani 1 1 d . .
O7 O 0.66759(11) 0.49762(6) 0.30834(7) 0.0384(4) Uani 1 1 d . .
C6 C 0.53332(13) 0.26899(8) 0.42875(9) 0.0274(4) Uani 1 1 d . .
O6 O 0.74287(10) 0.41118(6) 0.35226(8) 0.0414(4) Uani 1 1 d . .
C9 C 0.48790(14) 0.28820(8) 0.37489(10) 0.0309(5) Uani 1 1 d . .
C15 C 0.33185(14) 0.30681(9) 0.39755(11) 0.0352(5) Uani 1 1 d . .
H15 H 0.333842 0.277420 0.427214 0.042 Uiso 1 1 calc R U
C10 C 0.40533(14) 0.31816(9) 0.36326(10) 0.0316(5) Uani 1 1 d . .
C11 C 0.39863(15) 0.35979(10) 0.31779(11) 0.0385(5) Uani 1 1 d . .
H11 H 0.446991 0.367051 0.292245 0.046 Uiso 1 1 calc R U
C12 C 0.32259(15) 0.39043(10) 0.30961(11) 0.0390(5) Uani 1 1 d . .
H12 H 0.319489 0.418650 0.278441 0.047 Uiso 1 1 calc R U
C13 C 0.24993(14) 0.38106(9) 0.34597(10) 0.0331(5) Uani 1 1 d . .
C17 C 0.1028(2) 0.40841(13) 0.38853(16) 0.0668(9) Uani 1 1 d . .
H17A H 0.055187 0.435503 0.384031 0.100 Uiso 1 1 calc R U
H17B H 0.133102 0.411707 0.430967 0.100 Uiso 1 1 calc R U
H17C H 0.077878 0.371601 0.383301 0.100 Uiso 1 1 calc R U
C019 C 0.16814(15) 0.41833(10) 0.33808(11) 0.0407(5) Uani 1 1 d . .
C19 C 0.68060(14) 0.20883(9) 0.43402(10) 0.0322(5) Uani 1 1 d . .
H19 H 0.686456 0.202983 0.478835 0.039 Uiso 1 1 calc R U
C16 C 0.1993(2) 0.47851(12) 0.34464(18) 0.0687(9) Uani 1 1 d . .
H16A H 0.240658 0.486604 0.311731 0.103 Uiso 1 1 calc R U
H16B H 0.228899 0.484105 0.386963 0.103 Uiso 1 1 calc R U
H16C H 0.148033 0.502906 0.339375 0.103 Uiso 1 1 calc R U
C20 C 0.74181(14) 0.18768(9) 0.39486(11) 0.0349(5) Uani 1 1 d . .
C21 C 0.73683(16) 0.19754(9) 0.32828(11) 0.0389(5) Uani 1 1 d . .
C22 C 0.66685(16) 0.22702(10) 0.30028(11) 0.0405(5) Uani 1 1 d . .
H22 H 0.661624 0.233861 0.255642 0.049 Uiso 1 1 calc R U
C23 C 0.80723(19) 0.10116(10) 0.40959(14) 0.0535(7) Uani 1 1 d . .
H23A H 0.804037 0.095071 0.363345 0.080 Uiso 1 1 calc R U
H23B H 0.754083 0.086278 0.427635 0.080 Uiso 1 1 calc R U
H23C H 0.859705 0.082812 0.429043 0.080 Uiso 1 1 calc R U
C24 C 0.8169(2) 0.19753(13) 0.23419(13) 0.0586(8) Uani 1 1 d . .
H24A H 0.872205 0.183244 0.218834 0.088 Uiso 1 1 calc R U
H24B H 0.819596 0.237549 0.235904 0.088 Uiso 1 1 calc R U
H24C H 0.767234 0.186236 0.205041 0.088 Uiso 1 1 calc R U
C25 C 0.48023(13) 0.38351(8) 0.48471(9) 0.0281(4) Uani 1 1 d . .
C26 C 0.54083(13) 0.40585(8) 0.44071(9) 0.0281(4) Uani 1 1 d . .
C27 C 0.50412(13) 0.45454(8) 0.41903(10) 0.0285(4) Uani 1 1 d . .
C28 C 0.41176(13) 0.41989(8) 0.48635(10) 0.0285(4) Uani 1 1 d . .
C29 C 0.32880(14) 0.41977(8) 0.51823(10) 0.0293(4) Uani 1 1 d . .
C30 C 0.28207(14) 0.46816(9) 0.52715(10) 0.0341(5) Uani 1 1 d . .
H30 H 0.304039 0.501696 0.511607 0.041 Uiso 1 1 calc R U
C31 C 0.20422(15) 0.46779(9) 0.55835(11) 0.0374(5) Uani 1 1 d . .
H31 H 0.173829 0.501292 0.563799 0.045 Uiso 1 1 calc R U
C32 C 0.16883(14) 0.41967(9) 0.58213(10) 0.0352(5) Uani 1 1 d . .
C33 C 0.21484(15) 0.37175(9) 0.57203(11) 0.0362(5) Uani 1 1 d . .
H33 H 0.192503 0.338148 0.587113 0.043 Uiso 1 1 calc R U
C34 C 0.29271(14) 0.37167(9) 0.54044(10) 0.0339(5) Uani 1 1 d . .
H34 H 0.322021 0.337971 0.533851 0.041 Uiso 1 1 calc R U
C35 C 0.08184(16) 0.42093(11) 0.61656(12) 0.0458(6) Uani 1 1 d . .
C36 C 0.0600(3) 0.36607(15) 0.6449(2) 0.0901(12) Uani 1 1 d . .
H36A H 0.057386 0.338229 0.611222 0.135 Uiso 1 1 calc R U
H36B H 0.002535 0.368219 0.663918 0.135 Uiso 1 1 calc R U
H36C H 0.105765 0.356197 0.677850 0.135 Uiso 1 1 calc R U
C37 C 0.0866(2) 0.46468(15) 0.66762(17) 0.0765(10) Uani 1 1 d . .
H37A H 0.097108 0.500288 0.648025 0.115 Uiso 1 1 calc R U
H37B H 0.135173 0.456374 0.699131 0.115 Uiso 1 1 calc R U
H37C H 0.030705 0.465715 0.688785 0.115 Uiso 1 1 calc R U
C38 C 0.0059(2) 0.43499(19) 0.56757(18) 0.0860(12) Uani 1 1 d . .
H38A H 0.014951 0.471780 0.550633 0.129 Uiso 1 1 calc R U
H38B H -0.050373 0.433731 0.588237 0.129 Uiso 1 1 calc R U
H38C H 0.004707 0.408429 0.532553 0.129 Uiso 1 1 calc R U
C39 C 0.62283(14) 0.38931(8) 0.41932(10) 0.0304(5) Uani 1 1 d . .
H39 H 0.650434 0.356610 0.434734 0.036 Uiso 1 1 calc R U
C40 C 0.66204(14) 0.42162(8) 0.37555(10) 0.0311(5) Uani 1 1 d . .
C41 C 0.62084(14) 0.47048(8) 0.35209(10) 0.0308(5) Uani 1 1 d . .
C42 C 0.54143(14) 0.48803(8) 0.37477(10) 0.0310(5) Uani 1 1 d . .
H42 H 0.514159 0.521231 0.360686 0.037 Uiso 1 1 calc R U
C43 C 0.78994(19) 0.36533(12) 0.37869(16) 0.0623(8) Uani 1 1 d . .
H43A H 0.756404 0.331842 0.368592 0.093 Uiso 1 1 calc R U
H43B H 0.797862 0.369528 0.425127 0.093 Uiso 1 1 calc R U
H43C H 0.847951 0.363040 0.360537 0.093 Uiso 1 1 calc R U
C44 C 0.63799(19) 0.55084(10) 0.29018(13) 0.0504(7) Uani 1 1 d . .
H44A H 0.679626 0.567203 0.261691 0.076 Uiso 1 1 calc R U
H44B H 0.634606 0.573648 0.328356 0.076 Uiso 1 1 calc R U
H44C H 0.579324 0.548366 0.267967 0.076 Uiso 1 1 calc R U
C18 C 0.1247(2) 0.41120(16) 0.27203(16) 0.0740(10) Uani 1 1 d . .
H18A H 0.168210 0.417786 0.240178 0.111 Uiso 1 1 calc R U
H18B H 0.075856 0.437311 0.265697 0.111 Uiso 1 1 calc R U
H18C H 0.101722 0.373856 0.267307 0.111 Uiso 1 1 calc R U
C14 C 0.25564(14) 0.33800(9) 0.38887(11) 0.0351(5) Uani 1 1 d . .
H14 H 0.206190 0.329635 0.412909 0.042 Uiso 1 1 calc R U

loop_
_atom_site_aniso_label
_atom_site_aniso_U_11
_atom_site_aniso_U_22
_atom_site_aniso_U_33
_atom_site_aniso_U_23
_atom_site_aniso_U_13
_atom_site_aniso_U_12
O1 0.0528(10) 0.0419(9) 0.0353(8) -0.0060(7) 0.0109(7) 0.0056(8)
F1 0.0974(13) 0.0512(9) 0.0337(8) 0.0100(6) 0.0027(8) 0.0113(8)
C1 0.0578(15) 0.0264(11) 0.0385(13) 0.0032(9) 0.0083(11) 0.0043(11)
O2 0.0423(9) 0.0459(9) 0.0256(7) 0.0004(7) 0.0037(6) 0.0146(7)
F2 0.0630(10) 0.0547(9) 0.0697(10) 0.0025(8) 0.0293(8) -0.0185(8)
C2 0.0498(14) 0.0397(13) 0.0303(12) 0.0079(10) 0.0090(10) -0.0041(11)
F3 0.0742(11) 0.0666(10) 0.0462(8) 0.0189(7) 0.0115(8) 0.0378(9)
O3 0.0302(8) 0.0289(7) 0.0358(8) 0.0015(6) 0.0077(6) 0.0057(6)
C3 0.0300(11) 0.0359(12) 0.0321(11) 0.0004(9) 0.0078(9) 0.0017(9)
C4 0.0268(10) 0.0297(11) 0.0305(10) 0.0019(8) 0.0076(8) -0.0005(8)
F4 0.1439(17) 0.0312(8) 0.0515(9) -0.0022(7) 0.0309(10) -0.0246(9)
O4 0.0378(9) 0.0397(9) 0.0481(9) -0.0013(7) -0.0004(7) 0.0125(7)
O5 0.0534(11) 0.0573(11) 0.0464(10) 0.0041(8) 0.0228(8) 0.0202(9)
C5 0.0277(10) 0.0271(10) 0.0268(10) 0.0032(8) 0.0048(8) 0.0003(8)
C8 0.0385(12) 0.0335(11) 0.0279(11) 0.0000(9) 0.0033(9) 0.0094(9)
C7 0.0322(11) 0.0264(10) 0.0299(10) -0.0008(8) 0.0054(9) 0.0025(9)
O7 0.0452(9) 0.0314(8) 0.0401(8) 0.0096(7) 0.0148(7) 0.0054(7)
C6 0.0314(11) 0.0233(10) 0.0279(10) 0.0007(8) 0.0055(8) 0.0016(8)
O6 0.0367(9) 0.0373(9) 0.0522(10) 0.0140(7) 0.0190(7) 0.0107(7)
C9 0.0354(11) 0.0296(11) 0.0279(10) -0.0010(8) 0.0048(9) 0.0038(9)
C15 0.0369(12) 0.0314(11) 0.0373(12) 0.0064(9) 0.0010(10) -0.0006(9)
C10 0.0331(11) 0.0325(11) 0.0289(10) -0.0016(9) -0.0005(9) 0.0029(9)
C11 0.0332(12) 0.0503(14) 0.0326(11) 0.0101(10) 0.0082(9) 0.0084(10)
C12 0.0384(12) 0.0451(13) 0.0340(12) 0.0131(10) 0.0052(10) 0.0071(10)
C13 0.0288(11) 0.0371(12) 0.0331(11) -0.0001(9) 0.0007(9) 0.0007(9)
C17 0.0553(17) 0.070(2) 0.078(2) 0.0251(16) 0.0310(15) 0.0237(15)
C019 0.0311(12) 0.0490(14) 0.0423(13) 0.0080(11) 0.0052(10) 0.0084(10)
C19 0.0365(12) 0.0306(11) 0.0296(10) 0.0021(9) 0.0024(9) 0.0036(9)
C16 0.0613(19) 0.0475(16) 0.098(2) 0.0108(16) 0.0152(17) 0.0126(14)
C20 0.0337(12) 0.0323(11) 0.0389(12) -0.0008(9) 0.0020(9) 0.0051(9)
C21 0.0421(13) 0.0375(12) 0.0382(12) -0.0021(10) 0.0129(10) 0.0081(10)
C22 0.0505(14) 0.0437(13) 0.0280(11) -0.0002(10) 0.0073(10) 0.0114(11)
C23 0.0612(17) 0.0371(13) 0.0615(17) 0.0000(12) -0.0010(14) 0.0102(12)
C24 0.0631(18) 0.0684(19) 0.0474(15) 0.0017(13) 0.0277(13) 0.0140(15)
C25 0.0296(11) 0.0260(10) 0.0292(10) -0.0010(8) 0.0051(8) 0.0005(8)
C26 0.0304(11) 0.0243(10) 0.0296(10) -0.0009(8) 0.0032(8) 0.0006(8)
C27 0.0268(10) 0.0290(10) 0.0298(10) -0.0018(8) 0.0028(8) 0.0031(8)
C28 0.0308(11) 0.0258(10) 0.0291(10) -0.0013(8) 0.0032(8) -0.0007(8)
C29 0.0292(11) 0.0306(11) 0.0283(10) -0.0041(8) 0.0024(8) 0.0027(9)
C30 0.0363(12) 0.0292(11) 0.0374(12) -0.0004(9) 0.0069(9) 0.0020(9)
C31 0.0350(12) 0.0324(11) 0.0455(13) -0.0048(10) 0.0085(10) 0.0083(10)
C32 0.0313(11) 0.0391(12) 0.0357(12) -0.0053(9) 0.0063(9) 0.0004(10)
C33 0.0374(12) 0.0329(11) 0.0389(12) 0.0007(9) 0.0085(10) -0.0024(10)
C34 0.0353(12) 0.0287(11) 0.0381(12) -0.0027(9) 0.0050(9) 0.0048(9)
C35 0.0386(13) 0.0501(14) 0.0505(14) -0.0094(12) 0.0176(11) -0.0026(11)
C36 0.076(2) 0.074(2) 0.127(3) 0.010(2) 0.065(2) -0.0030(19)
C37 0.0639(19) 0.097(3) 0.073(2) -0.0370(19) 0.0361(17) -0.0148(18)
C38 0.0385(16) 0.138(4) 0.083(2) -0.022(2) 0.0110(16) 0.0106(19)
C39 0.0317(11) 0.0243(10) 0.0357(11) 0.0035(8) 0.0058(9) 0.0042(8)
C40 0.0296(11) 0.0297(11) 0.0349(11) 0.0003(9) 0.0080(9) 0.0029(9)
C41 0.0361(12) 0.0274(10) 0.0293(10) 0.0021(8) 0.0057(9) -0.0015(9)
C42 0.0356(12) 0.0249(10) 0.0326(11) 0.0031(8) 0.0024(9) 0.0047(9)
C43 0.0480(16) 0.0589(17) 0.083(2) 0.0315(15) 0.0304(15) 0.0254(13)
C44 0.0605(17) 0.0385(13) 0.0544(15) 0.0183(12) 0.0212(13) 0.0078(12)
C18 0.0432(16) 0.109(3) 0.068(2) -0.0009(19) -0.0071(14) 0.0228(17)
C14 0.0290(11) 0.0382(12) 0.0383(12) 0.0045(10) 0.0047(9) -0.0035(9)

loop_
_atom_type_symbol
_atom_type_description
_atom_type_scat_dispersion_real
_atom_type_scat_dispersion_imag
_atom_type_scat_source
C C 0.0033 0.0016 'International Tables Vol C Tables 4.2.6.8 and 6.1.1.4'
H H 0.0000 0.0000 'International Tables Vol C Tables 4.2.6.8 and 6.1.1.4'
F F 0.0171 0.0103 'International Tables Vol C Tables 4.2.6.8 and 6.1.1.4'
O O 0.0106 0.0060 'International Tables Vol C Tables 4.2.6.8 and 6.1.1.4'

loop_
_geom_angle_atom_site_label_1
_geom_angle_atom_site_label_2
_geom_angle_atom_site_label_3
_geom_angle
F4 C1 F3 106.19(19)
F4 C1 C5 111.7(2)
F3 C1 C5 112.53(19)
F4 C1 C2 113.1(2)
F3 C1 C2 108.2(2)
C5 C1 C2 105.17(17)
C9 O2 C8 106.73(16)
F1 C2 F2 106.87(18)
F1 C2 C1 113.9(2)
F2 C2 C1 110.2(2)
F1 C2 C3 114.24(19)
F2 C2 C3 107.66(19)
C1 C2 C3 103.88(17)
C28 O3 C27 106.60(15)
O1 C3 C4 129.3(2)
O1 C3 C2 124.77(19)
C4 C3 C2 105.88(18)
C5 C4 C25 127.65(18)
C5 C4 C3 110.17(18)
C25 C4 C3 121.97(18)
C20 O4 C23 113.07(18)
C21 O5 C24 117.44(19)
C4 C5 C6 128.43(18)
C4 C5 C1 110.30(17)
C6 C5 C1 121.24(18)
O2 C8 C22 124.12(19)
O2 C8 C7 110.74(18)
C22 C8 C7 125.1(2)
C8 C7 C19 117.49(19)
C8 C7 C6 105.25(18)
C19 C7 C6 137.25(19)
C41 O7 C44 117.24(17)
C9 C6 C5 125.90(18)
C9 C6 C7 105.95(17)
C5 C6 C7 127.66(18)
C40 O6 C43 116.46(17)
C6 C9 O2 111.24(18)
C6 C9 C10 133.92(19)
O2 C9 C10 114.84(17)
C14 C15 C10 120.6(2)
C14 C15 H15 119.7
C10 C15 H15 119.7
C15 C10 C11 118.2(2)
C15 C10 C9 121.26(19)
C11 C10 C9 120.53(19)
C12 C11 C10 120.6(2)
C12 C11 H11 119.7
C10 C11 H11 119.7
C11 C12 C13 121.6(2)
C11 C12 H12 119.2
C13 C12 H12 119.2
C14 C13 C12 117.4(2)
C14 C13 C019 122.6(2)
C12 C13 C019 120.01(19)
C019 C17 H17A 109.5
C019 C17 H17B 109.5
H17A C17 H17B 109.5
C019 C17 H17C 109.5
H17A C17 H17C 109.5
H17B C17 H17C 109.5
C18 C019 C17 110.9(2)
C18 C019 C13 109.5(2)
C17 C019 C13 112.7(2)
C18 C019 C16 107.8(3)
C17 C019 C16 107.4(2)
C13 C019 C16 108.3(2)
C20 C19 C7 118.90(19)
C20 C19 H19 120.6
C7 C19 H19 120.6
C019 C16 H16A 109.5
C019 C16 H16B 109.5
H16A C16 H16B 109.5
C019 C16 H16C 109.5
H16A C16 H16C 109.5
H16B C16 H16C 109.5
C19 C20 O4 118.63(19)
C19 C20 C21 121.8(2)
O4 C20 C21 119.43(19)
O5 C21 C22 124.6(2)
O5 C21 C20 115.3(2)
C22 C21 C20 120.1(2)
C21 C22 C8 116.4(2)
C21 C22 H22 121.8
C8 C22 H22 121.8
O4 C23 H23A 109.5
O4 C23 H23B 109.5
H23A C23 H23B 109.5
O4 C23 H23C 109.5
H23A C23 H23C 109.5
H23B C23 H23C 109.5
O5 C24 H24A 109.5
O5 C24 H24B 109.5
H24A C24 H24B 109.5
O5 C24 H24C 109.5
H24A C24 H24C 109.5
H24B C24 H24C 109.5
C28 C25 C26 106.33(17)
C28 C25 C4 128.09(18)
C26 C25 C4 125.56(18)
C27 C26 C39 119.31(18)
C27 C26 C25 106.13(17)
C39 C26 C25 134.55(19)
C26 C27 O3 110.24(17)
C26 C27 C42 124.01(19)
O3 C27 C42 125.74(18)
C25 C28 O3 110.69(17)
C25 C28 C29 133.26(19)
O3 C28 C29 115.99(17)
C34 C29 C30 117.36(19)
C34 C29 C28 121.52(18)
C30 C29 C28 121.13(19)
C31 C30 C29 120.7(2)
C31 C30 H30 119.6
C29 C30 H30 119.6
C30 C31 C32 122.1(2)
C30 C31 H31 119.0
C32 C31 H31 119.0
C33 C32 C31 116.76(19)
C33 C32 C35 122.7(2)
C31 C32 C35 120.5(2)
C32 C33 C34 121.6(2)
C32 C33 H33 119.2
C34 C33 H33 119.2
C33 C34 C29 121.5(2)
C33 C34 H34 119.3
C29 C34 H34 119.3
C36 C35 C37 110.6(3)
C36 C35 C38 106.8(3)
C37 C35 C38 108.6(3)
C36 C35 C32 112.4(2)
C37 C35 C32 109.9(2)
C38 C35 C32 108.5(2)
C35 C36 H36A 109.5
C35 C36 H36B 109.5
H36A C36 H36B 109.5
C35 C36 H36C 109.5
H36A C36 H36C 109.5
H36B C36 H36C 109.5
C35 C37 H37A 109.5
C35 C37 H37B 109.5
H37A C37 H37B 109.5
C35 C37 H37C 109.5
H37A C37 H37C 109.5
H37B C37 H37C 109.5
C35 C38 H38A 109.5
C35 C38 H38B 109.5
H38A C38 H38B 109.5
C35 C38 H38C 109.5
H38A C38 H38C 109.5
H38B C38 H38C 109.5
C40 C39 C26 118.29(19)
C40 C39 H39 120.9
C26 C39 H39 120.9
O6 C40 C39 124.27(19)
O6 C40 C41 114.60(18)
C39 C40 C41 121.10(19)
O7 C41 C42 125.14(19)
O7 C41 C40 114.01(18)
C42 C41 C40 120.82(18)
C27 C42 C41 116.38(19)
C27 C42 H42 121.8
C41 C42 H42 121.8
O6 C43 H43A 109.5
O6 C43 H43B 109.5
H43A C43 H43B 109.5
O6 C43 H43C 109.5
H43A C43 H43C 109.5
H43B C43 H43C 109.5
O7 C44 H44A 109.5
O7 C44 H44B 109.5
H44A C44 H44B 109.5
O7 C44 H44C 109.5
H44A C44 H44C 109.5
H44B C44 H44C 109.5
C019 C18 H18A 109.5
C019 C18 H18B 109.5
H18A C18 H18B 109.5
C019 C18 H18C 109.5
H18A C18 H18C 109.5
H18B C18 H18C 109.5
C13 C14 C15 121.5(2)
C13 C14 H14 119.2
C15 C14 H14 119.2

loop_
_geom_bond_atom_site_label_1
_geom_bond_atom_site_label_2
_geom_bond_distance
O1 C3 1.202(3)
F1 C2 1.341(3)
C1 F4 1.341(3)
C1 F3 1.371(3)
C1 C5 1.508(3)
C1 C2 1.518(3)
O2 C9 1.372(2)
O2 C8 1.375(3)
F2 C2 1.360(3)
C2 C3 1.525(3)
O3 C28 1.381(2)
O3 C27 1.382(2)
C3 C4 1.485(3)
C4 C5 1.360(3)
C4 C25 1.459(3)
O4 C20 1.388(3)
O4 C23 1.427(3)
O5 C21 1.362(3)
O5 C24 1.421(3)
C5 C6 1.460(3)
C8 C22 1.386(3)
C8 C7 1.388(3)
C7 C19 1.405(3)
C7 C6 1.461(3)
O7 C41 1.365(2)
O7 C44 1.421(3)
C6 C9 1.370(3)
O6 C40 1.369(2)
O6 C43 1.423(3)
C9 C10 1.457(3)
C15 C14 1.386(3)
C15 C10 1.389(3)
C15 H15 0.9500
C10 C11 1.395(3)
C11 C12 1.376(3)
C11 H11 0.9500
C12 C13 1.395(3)
C12 H12 0.9500
C13 C14 1.385(3)
C13 C019 1.539(3)
C17 C019 1.511(3)
C17 H17A 0.9800
C17 H17B 0.9800
C17 H17C 0.9800
C019 C18 1.508(4)
C019 C16 1.549(4)
C19 C20 1.376(3)
C19 H19 0.9500
C16 H16A 0.9800
C16 H16B 0.9800
C16 H16C 0.9800
C20 C21 1.415(3)
C21 C22 1.383(3)
C22 H22 0.9500
C23 H23A 0.9800
C23 H23B 0.9800
C23 H23C 0.9800
C24 H24A 0.9800
C24 H24B 0.9800
C24 H24C 0.9800
C25 C28 1.368(3)
C25 C26 1.447(3)
C26 C27 1.380(3)
C26 C39 1.405(3)
C27 C42 1.384(3)
C28 C29 1.458(3)
C29 C34 1.389(3)
C29 C30 1.397(3)
C30 C31 1.383(3)
C30 H30 0.9500
C31 C32 1.397(3)
C31 H31 0.9500
C32 C33 1.386(3)
C32 C35 1.540(3)
C33 C34 1.387(3)
C33 H33 0.9500
C34 H34 0.9500
C35 C36 1.512(4)
C35 C37 1.513(4)
C35 C38 1.534(4)
C36 H36A 0.9800
C36 H36B 0.9800
C36 H36C 0.9800
C37 H37A 0.9800
C37 H37B 0.9800
C37 H37C 0.9800
C38 H38A 0.9800
C38 H38B 0.9800
C38 H38C 0.9800
C39 C40 1.373(3)
C39 H39 0.9500
C40 C41 1.422(3)
C41 C42 1.388(3)
C42 H42 0.9500
C43 H43A 0.9800
C43 H43B 0.9800
C43 H43C 0.9800
C44 H44A 0.9800
C44 H44B 0.9800
C44 H44C 0.9800
C18 H18A 0.9800
C18 H18B 0.9800
C18 H18C 0.9800
C14 H14 0.9500
